data_1562430
loop_
_publ_author_name
'Balboni, Enrica'
'Burns, Peter C.'

_publ_section_title
;
 Cation--cation interactions and cation exchange in a series of
 isostructural framework uranyl tungstates
;
_journal_name_full 'Journal of Solid State Chemistry'
_journal_page_first 1
_journal_page_last 8
_journal_paper_doi 10.1016/j.jssc.2014.02.001
_journal_volume 213
_journal_year 2014
_chemical_formula_sum 'Ag0.97 Na0.05 O16 U3 W'
_chemical_formula_weight 1259.57
_chemical_name_common Ag(UO2)WO6(OH)(H2O)3
_space_group_IT_number 9
_space_group_name_Hall 'C -2yc'
_space_group_name_H-M_alt 'C 1 c 1'
_symmetry_cell_setting monoclinic
_symmetry_space_group_name_H-M 'C 1 c 1'
_atom_sites_solution_hydrogens none
_atom_sites_solution_primary direct
_atom_sites_solution_secondary difmap
_cell_angle_alpha 90.00
_cell_angle_beta 101.6340(10)
_cell_angle_gamma 90.00
_cell_formula_units_Z 4
_cell_length_a 13.1492(18)
_cell_length_b 9.5295(13)
_cell_length_c 11.0869(15)
_cell_measurement_temperature 100(2)
_cell_measurement_theta_max 27.5075
_cell_measurement_theta_min 2.5675
_cell_volume 1360.7(3)
_computing_structure_refinement 'SHELXL-97 (Sheldrick, 2008)'
_computing_structure_solution 'SHELXS-97 (Sheldrick, 2008)'
_diffrn_ambient_temperature 100(2)
_diffrn_measured_fraction_theta_full 0.994
_diffrn_measured_fraction_theta_max 0.994
_diffrn_measurement_device_type 'BRUKER AXS Quazar-II CCD-4K'
_diffrn_measurement_method 'phi-omega scan'
_diffrn_radiation_monochromator graphite
_diffrn_radiation_source 'fine-focus sealed tube'
_diffrn_radiation_type MoK\a
_diffrn_radiation_wavelength 0.71073
_diffrn_reflns_av_R_equivalents 0.0293
_diffrn_reflns_av_sigmaI/netI 0.0424
_diffrn_reflns_limit_h_max 16
_diffrn_reflns_limit_h_min -16
_diffrn_reflns_limit_k_max 12
_diffrn_reflns_limit_k_min -12
_diffrn_reflns_limit_l_max 14
_diffrn_reflns_limit_l_min -14
_diffrn_reflns_number 7739
_diffrn_reflns_theta_full 27.56
_diffrn_reflns_theta_max 27.56
_diffrn_reflns_theta_min 2.66
_exptl_absorpt_coefficient_mu 45.456
_exptl_absorpt_correction_T_max 0.7456
_exptl_absorpt_correction_T_min 0.5098
_exptl_absorpt_correction_type multi-scan
_exptl_absorpt_process_details 'SADABS Version 2.03'
_exptl_crystal_colour yellow
_exptl_crystal_density_diffrn 6.148
_exptl_crystal_density_method 'not measured'
_exptl_crystal_description prismatic
_exptl_crystal_F_000 2096
_exptl_crystal_size_max 0.13
_exptl_crystal_size_mid 0.12
_exptl_crystal_size_min 0.09
_refine_diff_density_max 2.960
_refine_diff_density_min -1.922
_refine_diff_density_rms 0.289
_refine_ls_abs_structure_details 'Flack H D (1983), Acta Cryst. A39, 876-881'
_refine_ls_abs_structure_Flack 0.213(7)
_refine_ls_extinction_method none
_refine_ls_goodness_of_fit_ref 1.003
_refine_ls_hydrogen_treatment none
_refine_ls_matrix_type full
_refine_ls_number_parameters 106
_refine_ls_number_reflns 3099
_refine_ls_number_restraints 2
_refine_ls_restrained_S_all 1.003
_refine_ls_R_factor_all 0.0222
_refine_ls_R_factor_gt 0.0213
_refine_ls_shift/su_max 0.001
_refine_ls_shift/su_mean 0.000
_refine_ls_structure_factor_coef Fsqd
_refine_ls_weighting_details 'calc w=1/[\s^2^(Fo^2^)+(0.0092P)^2^+0.0000P] where P=(Fo^2^+2Fc^2^)/3'
_refine_ls_weighting_scheme calc
_refine_ls_wR_factor_gt 0.0414
_refine_ls_wR_factor_ref 0.0417
_reflns_number_gt 3005
_reflns_number_total 3099
_reflns_threshold_expression >2sigma(I)
_cod_data_source_file JSSC-2014-213-1.cif
_cod_data_source_block 2Na-140
_cod_original_sg_symbol_H-M 'C c'
_cod_database_code 1562430

loop_
_symmetry_equiv_pos_as_xyz
'x, y, z'
'x, -y, z+1/2'
'x+1/2, y+1/2, z'
'x+1/2, -y+1/2, z+1/2'

loop_
_atom_site_label
_atom_site_type_symbol
_atom_site_fract_x
_atom_site_fract_y
_atom_site_fract_z
_atom_site_U_iso_or_equiv
_atom_site_adp_type
_atom_site_occupancy
_atom_site_symmetry_multiplicity
_atom_site_calc_flag
_atom_site_refinement_flags
_atom_site_disorder_assembly
_atom_site_disorder_group
U1 U 0.45181(3) 0.37744(4) 0.71016(3) 0.00433(9) Uani 1 1 d . . .
U2 U 0.54072(3) 0.12785(4) 0.97682(3) 0.00463(9) Uani 1 1 d . . .
U3 U 0.29610(3) -0.34027(4) 0.45826(3) 0.00384(8) Uani 1 1 d . . .
W1 W 0.68635(3) 0.09171(5) 0.75229(3) 0.00383(9) Uani 1 1 d . . .
Ag1 Ag 0.50269(7) 0.23556(10) 1.27960(8) 0.015 Uiso 0.955(3) 1 d P . .
Na1 Na 0.50269(7) 0.23556(10) 1.27960(8) 0.015 Uiso 0.045(3) 1 d P . .
O1 O 0.8041(5) -0.0294(7) 0.7714(6) 0.0041(14) Uiso 1 1 d . . .
O2 O 0.3832(5) 0.2532(7) 0.6023(6) 0.0049(15) Uiso 1 1 d . . .
O3 O 0.1939(5) -0.2278(7) 0.3745(6) 0.0071(15) Uiso 1 1 d . . .
O4 O 0.5860(5) 0.2214(7) 0.7854(6) 0.0063(15) Uiso 1 1 d . . .
O5 O 0.3961(5) -0.4547(7) 0.5491(6) 0.0047(14) Uiso 1 1 d . . .
O6 O 0.4836(6) -0.0344(8) 0.9140(7) 0.0123(17) Uiso 1 1 d . . .
O7 O 0.4090(5) 0.2466(7) 0.8571(6) 0.0041(14) Uiso 1 1 d . . .
O8 O 0.8063(5) 0.2532(7) 0.8449(6) 0.0063(15) Uiso 1 1 d . . .
O9 O 0.5208(6) 0.5116(8) 0.8099(7) 0.0116(16) Uiso 1 1 d . . .
O10 O 0.7146(5) 0.1873(7) 0.6189(6) 0.0073(15) Uiso 1 1 d . . .
O11 O 0.6900(5) 0.0352(7) 0.9242(6) 0.0052(15) Uiso 1 1 d . . .
O12 O 0.3984(5) 0.1650(7) 1.0813(6) 0.0059(15) Uiso 1 1 d . . .
O13 O 0.5957(5) -0.0316(7) 0.6747(6) 0.0081(15) Uiso 1 1 d . . .
O14 O 0.5808(6) 0.4039(7) 0.5751(6) 0.0072(15) Uiso 1 1 d . . .
O15 O 0.5986(5) 0.2853(7) 1.0451(6) 0.0071(15) Uiso 1 1 d . . .
O16 O 0.7831(6) 0.5032(8) 0.7192(7) 0.0125(16) Uiso 1 1 d . . .

loop_
_atom_site_aniso_label
_atom_site_aniso_U_11
_atom_site_aniso_U_22
_atom_site_aniso_U_33
_atom_site_aniso_U_23
_atom_site_aniso_U_13
_atom_site_aniso_U_12
U1 0.0043(2) 0.0045(2) 0.00432(18) 0.00054(16) 0.00107(16) 0.00077(16)
U2 0.0048(2) 0.0049(2) 0.00433(18) 0.00033(16) 0.00120(16) 0.00066(17)
U3 0.0033(2) 0.00443(19) 0.00371(18) 0.00035(15) 0.00061(15) -0.00009(15)
W1 0.0038(2) 0.0042(2) 0.00357(19) 0.00021(16) 0.00087(16) 0.00058(16)

loop_
_atom_type_symbol
_atom_type_description
_atom_type_scat_dispersion_real
_atom_type_scat_dispersion_imag
_atom_type_scat_source
O O 0.0106 0.0060 'International Tables Vol C Tables 4.2.6.8 and 6.1.1.4'
Na Na 0.0362 0.0249 'International Tables Vol C Tables 4.2.6.8 and 6.1.1.4'
Ag Ag -0.8971 1.1015 'International Tables Vol C Tables 4.2.6.8 and 6.1.1.4'
W W -0.8490 6.8722 'International Tables Vol C Tables 4.2.6.8 and 6.1.1.4'
U U -9.6767 9.6646 'International Tables Vol C Tables 4.2.6.8 and 6.1.1.4'

loop_
_geom_angle_atom_site_label_1
_geom_angle_atom_site_label_2
_geom_angle_atom_site_label_3
_geom_angle
_geom_angle_site_symmetry_1
_geom_angle_site_symmetry_3
O2 U1 O9 175.9(3) . .
O2 U1 O7 87.1(3) . .
O9 U1 O7 96.8(3) . .
O2 U1 O4 93.5(3) . .
O9 U1 O4 89.0(3) . .
O7 U1 O4 70.3(2) . .
O2 U1 O1 96.2(3) . 3_455
O9 U1 O1 84.2(3) . 3_455
O7 U1 O1 69.7(2) . 3_455
O4 U1 O1 138.3(2) . 3_455
O2 U1 O5 84.7(3) . 1_565
O9 U1 O5 91.4(3) . 1_565
O7 U1 O5 147.0(2) . 1_565
O4 U1 O5 141.9(2) . 1_565
O1 U1 O5 79.5(2) 3_455 1_565
O2 U1 O14 88.7(3) . .
O9 U1 O14 88.7(3) . .
O7 U1 O14 143.6(2) . .
O4 U1 O14 73.8(2) . .
O1 U1 O14 146.7(2) 3_455 .
O5 U1 O14 68.1(2) 1_565 .
O2 U1 U3 98.7(2) . 2
O9 U1 U3 84.2(2) . 2
O7 U1 U3 31.99(17) . 2
O4 U1 U3 99.38(17) . 2
O1 U1 U3 39.03(16) 3_455 2
O5 U1 U3 118.53(16) 1_565 2
O14 U1 U3 170.32(16) . 2
O2 U1 U2 98.1(2) . .
O9 U1 U2 85.9(2) . .
O7 U1 U2 32.48(17) . .
O4 U1 U2 39.48(17) . .
O1 U1 U2 98.87(16) 3_455 .
O5 U1 U2 176.98(16) 1_565 .
O14 U1 U2 113.07(16) . .
U3 U1 U2 59.897(12) 2 .
O2 U1 Na1 145.2(2) . 2_564
O9 U1 Na1 31.2(2) . 2_564
O7 U1 Na1 117.28(17) . 2_564
O4 U1 Na1 117.21(17) . 2_564
O1 U1 Na1 72.40(16) 3_455 2_564
O5 U1 Na1 61.22(16) 1_565 2_564
O14 U1 Na1 84.85(16) . 2_564
U3 U1 Na1 92.452(17) 2 2_564
U2 U1 Na1 115.913(19) . 2_564
O15 U2 O6 177.7(3) . .
O15 U2 O7 92.2(3) . .
O6 U2 O7 89.6(3) . .
O15 U2 O11 96.6(3) . .
O6 U2 O11 83.4(3) . .
O7 U2 O11 128.8(2) . .
O15 U2 O13 84.7(3) . 2
O6 U2 O13 93.0(3) . 2
O7 U2 O13 142.9(2) . 2
O11 U2 O13 88.3(2) . 2
O15 U2 O12 88.8(3) . .
O6 U2 O12 90.5(3) . .
O7 U2 O12 68.5(2) . .
O11 U2 O12 161.4(2) . .
O13 U2 O12 74.5(2) 2 .
O15 U2 O4 84.5(3) . .
O6 U2 O4 97.5(3) . .
O7 U2 O4 66.8(2) . .
O11 U2 O4 64.1(2) . .
O13 U2 O4 148.8(2) 2 .
O12 U2 O4 134.4(2) . .
O15 U2 W1 98.0(2) . .
O6 U2 W1 83.3(2) . .
O7 U2 W1 95.57(16) . .
O11 U2 W1 33.27(16) . .
O13 U2 W1 121.54(17) 2 .
O12 U2 W1 163.00(16) . .
O4 U2 W1 32.37(16) . .
O15 U2 Ag1 59.8(2) . .
O6 U2 Ag1 118.4(2) . .
O7 U2 Ag1 99.72(16) . .
O11 U2 Ag1 128.07(17) . .
O13 U2 Ag1 47.43(17) 2 .
O12 U2 Ag1 41.67(16) . .
O4 U2 Ag1 142.03(16) . .
W1 U2 Ag1 153.25(2) . .
O15 U2 U3 81.8(2) . 2
O6 U2 U3 98.9(2) . 2
O7 U2 U3 32.39(16) . 2
O11 U2 U3 160.33(16) . 2
O13 U2 U3 110.99(17) 2 2
O12 U2 U3 38.13(16) . 2
O4 U2 U3 96.29(16) . 2
W1 U2 U3 127.273(14) . 2
Ag1 U2 U3 67.954(17) . 2
O15 U2 U1 80.9(2) . .
O6 U2 U1 101.5(2) . .
O7 U2 U1 31.68(16) . .
O11 U2 U1 100.68(16) . .
O13 U2 U1 163.76(17) 2 .
O12 U2 U1 97.77(16) . .
O4 U2 U1 36.62(16) . .
W1 U2 U1 68.204(13) . .
Ag1 U2 U1 117.66(2) . .
U3 U2 U1 59.675(11) 2 .
O3 U3 O5 177.3(3) . .
O3 U3 O7 90.3(3) . 2_554
O5 U3 O7 92.2(3) . 2_554
O3 U3 O10 85.1(3) . 3_445
O5 U3 O10 92.2(3) . 3_445
O7 U3 O10 145.0(2) 2_554 3_445
O3 U3 O11 91.8(3) . 4_444
O5 U3 O11 87.4(3) . 4_444
O7 U3 O11 133.2(2) 2_554 4_444
O10 U3 O11 81.7(2) 3_445 4_444
O3 U3 O12 98.7(3) . 2_554
O5 U3 O12 81.0(3) . 2_554
O7 U3 O12 69.6(2) 2_554 2_554
O10 U3 O12 76.8(2) 3_445 2_554
O11 U3 O12 155.1(2) 4_444 2_554
O3 U3 O1 91.2(3) . 4_444
O5 U3 O1 90.8(2) . 4_444
O7 U3 O1 68.1(2) 2_554 4_444
O10 U3 O1 146.5(2) 3_445 4_444
O11 U3 O1 65.1(2) 4_444 4_444
O12 U3 O1 136.5(2) 2_554 4_444
O3 U3 W1 84.5(2) . 4_444
O5 U3 W1 96.2(2) . 4_444
O7 U3 W1 100.32(17) 2_554 4_444
O10 U3 W1 113.71(17) 3_445 4_444
O11 U3 W1 33.66(16) 4_444 4_444
O12 U3 W1 169.31(16) 2_554 4_444
O1 U3 W1 32.87(16) 4_444 4_444
O3 U3 U1 97.9(2) . 2_554
O5 U3 U1 84.8(2) . 2_554
O7 U3 U1 31.85(17) 2_554 2_554
O10 U3 U1 175.23(17) 3_445 2_554
O11 U3 U1 101.82(16) 4_444 2_554
O12 U3 U1 98.99(16) 2_554 2_554
O1 U3 U1 37.54(16) 4_444 2_554
W1 U3 U1 70.406(13) 4_444 2_554
O3 U3 U2 104.2(2) . 2_554
O5 U3 U2 77.4(2) . 2_554
O7 U3 U2 33.07(17) 2_554 2_554
O10 U3 U2 115.30(17) 3_445 2_554
O11 U3 U2 157.18(17) 4_444 2_554
O12 U3 U2 38.60(16) 2_554 2_554
O1 U3 U2 97.91(16) 4_444 2_554
W1 U3 U2 130.740(14) 4_444 2_554
U1 U3 U2 60.426(11) 2_554 2_554
O3 U3 Na1 27.0(2) . 3_444
O5 U3 Na1 151.8(2) . 3_444
O7 U3 Na1 110.55(17) 2_554 3_444
O10 U3 Na1 78.94(17) 3_445 3_444
O11 U3 Na1 64.98(17) 4_444 3_444
O12 U3 Na1 121.85(17) 2_554 3_444
O1 U3 Na1 82.80(16) 4_444 3_444
W1 U3 Na1 64.187(16) 4_444 3_444
U1 U3 Na1 105.408(19) 2_554 3_444
U2 U3 Na1 130.690(19) 2_554 3_444
O3 U3 Na1 125.8(2) . 2_554
O5 U3 Na1 53.2(2) . 2_554
O7 U3 Na1 87.04(17) 2_554 2_554
O10 U3 Na1 68.24(17) 3_445 2_554
O11 U3 Na1 127.17(17) 4_444 2_554
O12 U3 Na1 31.29(16) 2_554 2_554
O1 U3 Na1 136.14(16) 4_444 2_554
W1 U3 Na1 149.055(19) 4_444 2_554
U1 U3 Na1 106.994(19) 2_554 2_554
U2 U3 Na1 54.523(16) 2_554 2_554
Na1 U3 Na1 140.89(2) 3_444 2_554
O13 W1 O10 99.4(3) . .
O13 W1 O4 95.7(3) . .
O10 W1 O4 95.4(3) . .
O13 W1 O1 96.0(3) . .
O10 W1 O1 95.6(3) . .
O4 W1 O1 162.4(3) . .
O13 W1 O11 99.9(3) . .
O10 W1 O11 160.7(3) . .
O4 W1 O11 82.7(3) . .
O1 W1 O11 82.3(3) . .
O13 W1 O8 177.5(3) . .
O10 W1 O8 78.2(3) . .
O4 W1 O8 85.3(3) . .
O1 W1 O8 83.5(3) . .
O11 W1 O8 82.5(3) . .
O13 W1 U3 90.7(2) . 4_545
O10 W1 U3 139.3(2) . 4_545
O4 W1 U3 122.9(2) . 4_545
O1 W1 U3 43.9(2) . 4_545
O11 W1 U3 40.45(19) . 4_545
O8 W1 U3 90.67(17) . 4_545
O13 W1 U2 90.0(2) . .
O10 W1 U2 139.7(2) . .
O4 W1 U2 44.5(2) . .
O1 W1 U2 122.4(2) . .
O11 W1 U2 40.42(19) . .
O8 W1 U2 92.39(16) . .
U3 W1 U2 78.998(14) 4_545 .
O9 Ag1 O12 114.7(2) 2_565 .
O9 Ag1 O6 134.6(2) 2_565 2
O12 Ag1 O6 102.9(2) . 2
O9 Ag1 O3 75.3(2) 2_565 3_556
O12 Ag1 O3 137.6(2) . 3_556
O6 Ag1 O3 94.0(2) 2 3_556
O9 Ag1 U2 112.21(17) 2_565 .
O12 Ag1 U2 41.22(16) . .
O6 Ag1 U2 112.76(18) 2 .
O3 Ag1 U2 96.43(16) 3_556 .
W1 O1 U1 153.3(4) . 3_545
W1 O1 U3 103.3(3) . 4_545
U1 O1 U3 103.4(2) 3_545 4_545
U3 O3 Na1 134.1(3) . 3_444
U3 O3 Ag1 134.1(3) . 3_444
Na1 O3 Ag1 0.00(6) 3_444 3_444
W1 O4 U1 148.5(4) . .
W1 O4 U2 103.1(3) . .
U1 O4 U2 103.9(3) . .
U3 O5 U1 151.4(3) . 1_545
U2 O6 Na1 144.7(4) . 2_554
U2 O6 Ag1 144.7(4) . 2_554
Na1 O6 Ag1 0.00(3) 2_554 2_554
U1 O7 U3 116.2(3) . 2
U1 O7 U2 115.8(3) . .
U3 O7 U2 114.5(3) 2 .
W1 O8 Na1 119.6(3) . 4_554
U1 O9 Na1 126.2(4) . 2_564
U1 O9 Ag1 126.2(4) . 2_564
Na1 O9 Ag1 0.00(4) 2_564 2_564
W1 O10 U3 141.0(4) . 3
W1 O11 U3 105.9(3) . 4_545
W1 O11 U2 106.3(3) . .
U3 O11 U2 140.8(3) 4_545 .
U3 O12 U2 103.3(3) 2 .
U3 O12 Ag1 118.1(3) 2 .
U2 O12 Ag1 97.1(2) . .
W1 O13 U2 139.7(4) . 2_554
W1 O13 Na1 126.3(3) . 2_554
U2 O13 Na1 92.3(2) 2_554 2_554

loop_
_geom_bond_atom_site_label_1
_geom_bond_atom_site_label_2
_geom_bond_distance
_geom_bond_site_symmetry_2
U1 O2 1.792(7) .
U1 O9 1.810(7) .
U1 O7 2.212(6) .
U1 O4 2.329(7) .
U1 O1 2.357(7) 3_455
U1 O5 2.399(6) 1_565
U1 O14 2.492(7) .
U1 U3 3.7622(6) 2
U1 U2 3.7908(6) .
U1 Na1 3.7992(11) 2_564
U2 O15 1.781(7) .
U2 O6 1.797(8) .
U2 O7 2.262(7) .
U2 O11 2.331(7) .
U2 O13 2.353(7) 2
U2 O12 2.417(7) .
U2 O4 2.483(7) .
U2 W1 3.4505(6) .
U2 Ag1 3.6399(11) .
U2 U3 3.7707(7) 2
U3 O3 1.820(7) .
U3 O5 1.844(7) .
U3 O7 2.221(6) 2_554
U3 O10 2.272(7) 3_445
U3 O11 2.308(7) 4_444
U3 O12 2.392(7) 2_554
U3 O1 2.436(7) 4_444
U3 W1 3.4219(7) 4_444
U3 U1 3.7623(6) 2_554
U3 U2 3.7708(7) 2_554
U3 Na1 4.0310(11) 3_444
U3 Na1 4.1430(11) 2_554
W1 O13 1.769(7) .
W1 O10 1.837(7) .
W1 O4 1.897(7) .
W1 O1 1.908(7) .
W1 O11 1.972(7) .
W1 O8 2.293(7) .
W1 U3 3.4219(7) 4_545
Ag1 O9 2.438(7) 2_565
Ag1 O12 2.439(7) .
Ag1 O6 2.472(7) 2
Ag1 O3 2.547(7) 3_556
O1 U1 2.357(7) 3_545
O1 U3 2.436(7) 4_545
O3 Na1 2.547(7) 3_444
O3 Ag1 2.547(7) 3_444
O5 U1 2.399(6) 1_545
O6 Na1 2.472(7) 2_554
O6 Ag1 2.472(7) 2_554
O7 U3 2.221(6) 2
O8 Na1 2.821(7) 4_554
O9 Na1 2.438(7) 2_564
O9 Ag1 2.438(7) 2_564
O10 U3 2.272(7) 3
O11 U3 2.308(7) 4_545
O12 U3 2.392(7) 2
O13 U2 2.353(7) 2_554
O13 Na1 2.683(7) 2_554
